data_4517569
loop_
_publ_author_name
'Jin, Jianqun'
'Wu, Shanyu'
'Ma, Yudong'
'Dong, Caiqiao'
'Wang, Wei'
'Liu, Xitong'
'Xu, Haixiao'
'Long, Guankui'
'Zhang, Mingtao'
'Zhang, Jing'
'Huang, Wei'

_publ_section_title
;
 Nucleation Control-Triggering Cocrystal Polymorphism of Charge-Transfer
 Complexes Differing in Physical and Electronic Properties.
;
_journal_issue 17
_journal_name_full 'ACS applied materials &amp; interfaces'
_journal_page_first 19718
_journal_page_last 19726
_journal_paper_doi 10.1021/acsami.9b23590
_journal_volume 12
_journal_year 2020
_chemical_formula_moiety 'C36 H16 N4 S2'
_chemical_formula_sum 'C36 H16 N4 S2'
_chemical_formula_weight 568.65
_space_group_crystal_system triclinic
_space_group_IT_number 2
_space_group_name_Hall '-P 1'
_space_group_name_H-M_alt 'P -1'
_atom_sites_solution_hydrogens geom
_audit_creation_method SHELXL-2016/6
_cell_angle_alpha 72.698(4)
_cell_angle_beta 87.979(5)
_cell_angle_gamma 70.408(5)
_cell_formula_units_Z 1
_cell_length_a 7.3777(16)
_cell_length_b 9.654(2)
_cell_length_c 10.051(2)
_cell_measurement_reflns_used 4419
_cell_measurement_temperature 295(2)
_cell_measurement_theta_max 36.26
_cell_measurement_theta_min 2.35
_cell_volume 642.3(2)
_computing_cell_refinement 'Bruker SAINT'
_computing_data_collection 'Bruker APEX2'
_computing_data_reduction 'Bruker SAINT'
_computing_molecular_graphics 'Bruker SHELXTL'
_computing_publication_material 'Bruker SHELXTL'
_computing_structure_refinement 'SHELXL-2016/6 (Sheldrick, 2016)'
_computing_structure_solution 'SHELXL-2016/6 (Sheldrick, 2016)'
_diffrn_ambient_temperature 295(2)
_diffrn_measured_fraction_theta_full 0.977
_diffrn_measured_fraction_theta_max 0.977
_diffrn_measurement_device_type 'Bruker APEX-II CCD'
_diffrn_measurement_method '\f and \w scans'
_diffrn_radiation_type MoK\a
_diffrn_radiation_wavelength 0.71073
_diffrn_reflns_av_R_equivalents 0.0185
_diffrn_reflns_av_unetI/netI 0.0276
_diffrn_reflns_Laue_measured_fraction_full 0.977
_diffrn_reflns_Laue_measured_fraction_max 0.977
_diffrn_reflns_limit_h_max 8
_diffrn_reflns_limit_h_min -8
_diffrn_reflns_limit_k_max 11
_diffrn_reflns_limit_k_min -10
_diffrn_reflns_limit_l_max 11
_diffrn_reflns_limit_l_min -11
_diffrn_reflns_number 4072
_diffrn_reflns_point_group_measured_fraction_full 0.977
_diffrn_reflns_point_group_measured_fraction_max 0.977
_diffrn_reflns_theta_full 24.996
_diffrn_reflns_theta_max 24.996
_diffrn_reflns_theta_min 2.938
_exptl_absorpt_coefficient_mu 0.244
_exptl_absorpt_correction_T_max 0.953
_exptl_absorpt_correction_T_min 0.905
_exptl_absorpt_correction_type multi-scan
_exptl_crystal_colour black
_exptl_crystal_density_diffrn 1.470
_exptl_crystal_description block
_exptl_crystal_F_000 292
_exptl_crystal_size_max 0.420
_exptl_crystal_size_mid 0.210
_exptl_crystal_size_min 0.200
_refine_diff_density_max 0.491
_refine_diff_density_min -0.711
_refine_diff_density_rms 0.068
_refine_ls_extinction_method none
_refine_ls_goodness_of_fit_ref 0.868
_refine_ls_hydrogen_treatment constr
_refine_ls_matrix_type full
_refine_ls_number_parameters 196
_refine_ls_number_reflns 2211
_refine_ls_number_restraints 207
_refine_ls_restrained_S_all 0.839
_refine_ls_R_factor_all 0.0748
_refine_ls_R_factor_gt 0.0704
_refine_ls_shift/su_max 0.000
_refine_ls_shift/su_mean 0.000
_refine_ls_structure_factor_coef Fsqd
_refine_ls_weighting_details 'w=1/[\s^2^(Fo^2^)+(0.1479P)^2^+1.1917P] where P=(Fo^2^+2Fc^2^)/3'
_refine_ls_weighting_scheme calc
_refine_ls_wR_factor_gt 0.2104
_refine_ls_wR_factor_ref 0.2137
_reflns_Friedel_coverage 0.000
_reflns_number_gt 2034
_reflns_number_total 2211
_reflns_threshold_expression 'I > 2\s(I)'
_cod_data_source_file am9b23590_si_002.cif
_cod_data_source_block P-1
_cod_depositor_comments 'Adding full bibliography for 4517569--4517570.cif.'
_cod_database_code 4517569
_shelx_shelxl_version_number 2016/6
_shelx_space_group_comment
;
The symmetry employed for this shelxl refinement is uniquely defined
by the following loop, which should always be used as a source of
symmetry information in preference to the above space-group names.
They are only intended as comments.
;
_shelx_estimated_absorpt_t_min 0.905
_shelx_estimated_absorpt_t_max 0.953

loop_
_space_group_symop_operation_xyz
'x, y, z'
'-x, -y, -z'

loop_
_atom_site_label
_atom_site_type_symbol
_atom_site_fract_x
_atom_site_fract_y
_atom_site_fract_z
_atom_site_U_iso_or_equiv
_atom_site_adp_type
_atom_site_occupancy
_atom_site_site_symmetry_order
_atom_site_calc_flag
_atom_site_refinement_flags_posn
_atom_site_refinement_flags_adp
_atom_site_refinement_flags_occupancy
_atom_site_disorder_assembly
_atom_site_disorder_group
S1A S 0.7835(5) 0.6807(3) 0.4848(4) 0.0281(6) Uani 0.5 1 d . U P A 1
C8A C 0.353(3) 1.053(2) 0.779(3) 0.0643(9) Uani 0.5 1 d . U P B 1
H8A H 0.370018 0.992553 0.871749 0.077 Uiso 0.5 1 calc R U P B 1
C8B C 0.762(2) 0.7112(17) 0.4689(19) 0.0281(6) Uani 0.5 1 d . U P A 2
H8B H 0.823529 0.614681 0.532335 0.034 Uiso 0.5 1 calc R U P A 2
S1B S 0.3330(7) 1.0894(4) 0.7511(5) 0.0643(9) Uani 0.5 1 d . U P B 2
N1 N 0.5128(6) 0.7628(4) 1.0068(3) 0.0700(10) Uani 1 1 d . U . . .
N2 N 0.8393(6) 0.4794(4) 0.7968(4) 0.0816(13) Uani 1 1 d . U . . .
C4 C 0.5613(4) 0.8754(3) 0.6350(3) 0.0342(7) Uani 1 1 d . U . . .
C5 C 0.4296(4) 1.0301(3) 0.6249(3) 0.0344(7) Uani 1 1 d . U . . .
C6 C 0.6275(4) 0.8535(3) 0.5023(3) 0.0330(7) Uani 1 1 d . U . . .
C3 C 0.6151(5) 0.7587(4) 0.7601(3) 0.0413(7) Uani 1 1 d . U . . .
C7 C 0.7745(5) 0.7568(5) 0.3150(4) 0.0550(10) Uani 1 1 d . U . . .
H7 H 0.843958 0.692307 0.264417 0.066 Uiso 1 1 calc R U . A 1
C1 C 0.7413(6) 0.6051(4) 0.7746(4) 0.0531(9) Uani 1 1 d . U . . .
C2 C 0.5534(5) 0.7688(4) 0.8948(4) 0.0490(8) Uani 1 1 d . U . . .
C14 C 0.9550(4) 0.1076(4) 0.3621(3) 0.0374(7) Uani 1 1 d . U . . .
C15 C 1.0884(4) -0.0445(4) 0.3824(3) 0.0380(7) Uani 1 1 d . U . . .
C9 C 0.8661(4) 0.1550(4) 0.4775(3) 0.0379(7) Uani 1 1 d . U . . .
C13 C 0.9094(5) 0.2151(4) 0.2263(4) 0.0492(8) Uani 1 1 d . U . . .
C10 C 0.7388(5) 0.3046(4) 0.4509(4) 0.0506(9) Uani 1 1 d . U . . .
H10 H 0.680707 0.337043 0.525169 0.061 Uiso 1 1 calc R U . . .
C16 C 1.1715(5) -0.0832(5) 0.2662(4) 0.0510(9) Uani 1 1 d . U . . .
H16 H 1.258618 -0.182046 0.277830 0.061 Uiso 1 1 calc R U . . .
C17 C 1.1274(6) 0.0225(6) 0.1328(4) 0.0614(10) Uani 1 1 d . U . . .
H17 H 1.185923 -0.006439 0.057160 0.074 Uiso 1 1 calc R U . . .
C18 C 1.0001(6) 0.1670(6) 0.1120(4) 0.0621(10) Uani 1 1 d . U . . .
H18 H 0.971481 0.235807 0.022069 0.075 Uiso 1 1 calc R U . . .
C12 C 0.7773(6) 0.3646(5) 0.2055(4) 0.0591(10) Uani 1 1 d . U . . .
H12 H 0.746434 0.433790 0.115819 0.071 Uiso 1 1 calc R U . . .
C11 C 0.6947(6) 0.4086(4) 0.3156(5) 0.0592(10) Uani 1 1 d . U . . .
H11 H 0.608469 0.508265 0.301316 0.071 Uiso 1 1 calc R U . . .

loop_
_atom_site_aniso_label
_atom_site_aniso_U_11
_atom_site_aniso_U_22
_atom_site_aniso_U_33
_atom_site_aniso_U_23
_atom_site_aniso_U_13
_atom_site_aniso_U_12
S1A 0.0288(10) 0.0160(13) 0.0325(12) -0.0102(11) 0.0046(7) 0.0034(9)
C8A 0.0654(16) 0.053(2) 0.069(2) -0.0224(17) 0.0052(15) -0.0106(17)
C8B 0.0288(10) 0.0160(13) 0.0325(12) -0.0102(11) 0.0046(7) 0.0034(9)
S1B 0.0654(16) 0.053(2) 0.069(2) -0.0224(17) 0.0052(15) -0.0106(17)
N1 0.088(3) 0.067(2) 0.0418(18) -0.0145(16) 0.0093(17) -0.0125(19)
N2 0.092(3) 0.050(2) 0.065(2) -0.0036(17) 0.021(2) 0.0112(19)
C4 0.0295(14) 0.0394(16) 0.0382(16) -0.0166(12) 0.0052(12) -0.0132(12)
C5 0.0289(14) 0.0370(16) 0.0415(16) -0.0179(13) 0.0046(12) -0.0115(12)
C6 0.0276(13) 0.0323(14) 0.0419(16) -0.0177(12) 0.0048(11) -0.0082(11)
C3 0.0396(16) 0.0405(16) 0.0408(16) -0.0129(13) 0.0047(13) -0.0093(13)
C7 0.057(2) 0.056(2) 0.064(2) -0.0403(19) 0.0241(17) -0.0173(18)
C1 0.054(2) 0.047(2) 0.0435(18) -0.0069(15) 0.0085(15) -0.0048(16)
C2 0.053(2) 0.0452(19) 0.0397(18) -0.0096(14) 0.0007(14) -0.0082(15)
C14 0.0332(15) 0.0440(17) 0.0409(16) -0.0149(13) 0.0026(12) -0.0188(13)
C15 0.0335(15) 0.0460(17) 0.0431(17) -0.0198(14) 0.0039(12) -0.0189(13)
C9 0.0300(14) 0.0396(16) 0.0489(18) -0.0175(14) 0.0027(12) -0.0146(12)
C13 0.0439(18) 0.055(2) 0.0478(19) -0.0080(15) -0.0015(14) -0.0224(15)
C10 0.0438(18) 0.0420(18) 0.067(2) -0.0205(16) 0.0009(16) -0.0125(15)
C16 0.0425(18) 0.065(2) 0.053(2) -0.0319(17) 0.0119(15) -0.0168(16)
C17 0.057(2) 0.094(3) 0.0423(19) -0.0296(19) 0.0134(16) -0.030(2)
C18 0.063(2) 0.085(3) 0.0366(18) -0.0088(18) 0.0045(16) -0.032(2)
C12 0.057(2) 0.050(2) 0.060(2) 0.0005(17) -0.0067(17) -0.0202(17)
C11 0.051(2) 0.0405(19) 0.080(3) -0.0112(18) -0.0051(18) -0.0138(16)

loop_
_atom_type_symbol
_atom_type_description
_atom_type_scat_dispersion_real
_atom_type_scat_dispersion_imag
_atom_type_scat_source
C C 0.0033 0.0016 'International Tables Vol C Tables 4.2.6.8 and 6.1.1.4'
H H 0.0000 0.0000 'International Tables Vol C Tables 4.2.6.8 and 6.1.1.4'
N N 0.0061 0.0033 'International Tables Vol C Tables 4.2.6.8 and 6.1.1.4'
S S 0.1246 0.1234 'International Tables Vol C Tables 4.2.6.8 and 6.1.1.4'

loop_
_geom_angle_atom_site_label_1
_geom_angle_atom_site_label_2
_geom_angle_atom_site_label_3
_geom_angle
_geom_angle_site_symmetry_1
_geom_angle_site_symmetry_3
_geom_angle_publ_flag
C7 S1A C6 91.20(18) . . ?
C5 C8A C7 86.3(11) . 2_676 ?
C5 C8A H8A 136.8 . . ?
C7 C8A H8A 136.8 2_676 . ?
C7 C8B C6 106.5(9) . . ?
C7 C8B H8B 126.7 . . ?
C6 C8B H8B 126.7 . . ?
C7 S1B C5 102.8(3) 2_676 . ?
C3 C4 C6 122.8(3) . . ?
C3 C4 C5 122.5(3) . . ?
C6 C4 C5 114.6(3) . . ?
C6 C5 C4 122.2(3) 2_676 . ?
C6 C5 S1B 111.4(3) 2_676 . ?
C4 C5 S1B 126.4(3) . . ?
C6 C5 C8A 123.6(7) 2_676 . ?
C4 C5 C8A 114.1(7) . . ?
C5 C6 C4 123.2(3) 2_676 . ?
C5 C6 C8B 106.3(7) 2_676 . ?
C4 C6 C8B 130.6(7) . . ?
C5 C6 S1A 112.9(2) 2_676 . ?
C4 C6 S1A 124.0(3) . . ?
C4 C3 C1 124.5(3) . . ?
C4 C3 C2 126.6(3) . . ?
C1 C3 C2 108.9(3) . . ?
S1B C7 C8B 113.0(7) 2_676 . ?
S1A C7 C8A 126.0(9) . 2_676 ?
S1A C7 H7 117.0 . . ?
C8A C7 H7 117.0 2_676 . ?
N2 C1 C3 174.8(4) . . ?
N1 C2 C3 173.8(4) . . ?
C13 C14 C15 120.2(3) . . ?
C13 C14 C9 118.8(3) . . ?
C15 C14 C9 121.0(3) . . ?
C16 C15 C14 118.3(3) . . ?
C16 C15 C9 121.8(3) . 2_756 ?
C14 C15 C9 119.9(3) . 2_756 ?
C10 C9 C14 118.2(3) . . ?
C10 C9 C15 122.7(3) . 2_756 ?
C14 C9 C15 119.1(3) . 2_756 ?
C12 C13 C14 120.5(4) . . ?
C12 C13 C18 121.2(4) . . ?
C14 C13 C18 118.4(4) . . ?
C9 C10 C11 122.0(4) . . ?
C9 C10 H10 119.0 . . ?
C11 C10 H10 119.0 . . ?
C15 C16 C17 121.6(4) . . ?
C15 C16 H16 119.2 . . ?
C17 C16 H16 119.2 . . ?
C18 C17 C16 120.7(4) . . ?
C18 C17 H17 119.6 . . ?
C16 C17 H17 119.6 . . ?
C17 C18 C13 120.9(4) . . ?
C17 C18 H18 119.6 . . ?
C13 C18 H18 119.6 . . ?
C11 C12 C13 120.2(4) . . ?
C11 C12 H12 119.9 . . ?
C13 C12 H12 119.9 . . ?
C12 C11 C10 120.3(4) . . ?
C12 C11 H11 119.9 . . ?
C10 C11 H11 119.9 . . ?

loop_
_geom_bond_atom_site_label_1
_geom_bond_atom_site_label_2
_geom_bond_distance
_geom_bond_site_symmetry_2
_geom_bond_publ_flag
S1A C7 1.639(5) . ?
S1A C6 1.735(4) . ?
C8A C5 1.68(3) . ?
C8A C7 1.734(19) 2_676 ?
C8A H8A 0.9300 . ?
C8B C7 1.485(19) . ?
C8B C6 1.523(16) . ?
C8B H8B 0.9300 . ?
S1B C7 1.392(5) 2_676 ?
S1B C5 1.594(6) . ?
N1 C2 1.145(5) . ?
N2 C1 1.144(5) . ?
C4 C3 1.378(5) . ?
C4 C6 1.454(4) . ?
C4 C5 1.459(4) . ?
C5 C6 1.393(5) 2_676 ?
C3 C1 1.429(5) . ?
C3 C2 1.434(5) . ?
C7 H7 0.9300 . ?
C14 C13 1.418(5) . ?
C14 C15 1.426(5) . ?
C14 C9 1.430(5) . ?
C15 C16 1.392(5) . ?
C15 C9 1.461(5) 2_756 ?
C9 C10 1.385(5) . ?
C13 C12 1.403(6) . ?
C13 C18 1.428(6) . ?
C10 C11 1.401(6) . ?
C10 H10 0.9300 . ?
C16 C17 1.393(6) . ?
C16 H16 0.9300 . ?
C17 C18 1.354(7) . ?
C17 H17 0.9300 . ?
C18 H18 0.9300 . ?
C12 C11 1.354(6) . ?
C12 H12 0.9300 . ?
C11 H11 0.9300 . ?
